data_7159972
loop_
_publ_author_name
'Roy, Arnab'
'Duari, Surajit'
'Maity, Srabani'
'Biswas, Subrata'
'Mishra, Abhishek Kumar'
'Biswas, Srijit'

_publ_section_title
;
 Regioselective Br&#xf8;nsted acid catalyzed ring opening of aziridines by
 phenols and thiophenols; a gateway to access functionalized indolines,
 indoles, benzothiazines, dihydrobenzo-thiazines, benzo-oxazines and
 benzochromenes.
;
_journal_issue 27
_journal_name_full 'Organic &amp; biomolecular chemistry'
_journal_page_first 5653
_journal_page_last 5664
_journal_paper_doi 10.1039/d4ob00196f
_journal_volume 22
_journal_year 2024
_chemical_formula_moiety 'C25 H24 Cl N O7 S'
_chemical_formula_sum 'C25 H24 Cl N O7 S'
_chemical_formula_weight 517.96
_space_group_crystal_system triclinic
_space_group_IT_number 2
_space_group_name_Hall '-P 1'
_space_group_name_H-M_alt 'P -1'
_atom_sites_solution_hydrogens geom
_atom_sites_solution_primary dual
_audit_creation_date 2023-09-14
_audit_creation_method
;
Olex2 1.5
(compiled 2021.12.09 svn.r5202d8cf for OlexSys, GUI svn.r6439)
;
_audit_update_record
;
2023-11-10 deposited with the CCDC.	2024-06-10 downloaded from the CCDC.
;
_cell_angle_alpha 97.653(6)
_cell_angle_beta 104.022(7)
_cell_angle_gamma 92.139(7)
_cell_formula_units_Z 4
_cell_length_a 12.317(3)
_cell_length_b 12.681(3)
_cell_length_c 18.882(4)
_cell_measurement_reflns_used 6301
_cell_measurement_temperature 175.06
_cell_measurement_theta_max 25.64
_cell_measurement_theta_min 2.39
_cell_volume 2828.4(11)
_computing_cell_refinement 'SAINT V8.38A (Bruker, 2018)'
_computing_data_reduction 'SAINT V8.38A (Bruker, 2018)'
_computing_molecular_graphics 'Olex2 1.5 (Dolomanov et al., 2009)'
_computing_publication_material 'Olex2 1.5 (Dolomanov et al., 2009)'
_computing_structure_refinement 'XL  (Sheldrick, 2008)'
_computing_structure_solution 'SHELXT 2014/5 (Sheldrick, 2014)'
_diffrn_ambient_temperature 175.06
_diffrn_measured_fraction_theta_full 0.995
_diffrn_measured_fraction_theta_max 0.975
_diffrn_measurement_device_type 'Bruker APEX-II CCD'
_diffrn_measurement_method '\f and \w scans'
_diffrn_radiation_type MoK\a
_diffrn_radiation_wavelength 0.71073
_diffrn_reflns_av_R_equivalents 0.1068
_diffrn_reflns_av_unetI/netI 0.1360
_diffrn_reflns_Laue_measured_fraction_full 0.995
_diffrn_reflns_Laue_measured_fraction_max 0.975
_diffrn_reflns_limit_h_max 15
_diffrn_reflns_limit_h_min -16
_diffrn_reflns_limit_k_max 16
_diffrn_reflns_limit_k_min -16
_diffrn_reflns_limit_l_max 22
_diffrn_reflns_limit_l_min -24
_diffrn_reflns_number 34652
_diffrn_reflns_point_group_measured_fraction_full 0.995
_diffrn_reflns_point_group_measured_fraction_max 0.975
_diffrn_reflns_theta_full 25.242
_diffrn_reflns_theta_max 27.636
_diffrn_reflns_theta_min 2.248
_diffrn_source_current 1.0
_diffrn_source_power 0.05
_diffrn_source_voltage 50.0
_diffrn_standards_number 0
_exptl_absorpt_coefficient_mu 0.249
_exptl_absorpt_correction_T_max 0.7455
_exptl_absorpt_correction_T_min 0.5380
_exptl_absorpt_correction_type none
_exptl_absorpt_process_details
;
SADABS-2016/2 (Bruker,2016/2) was used for absorption correction.
wR2(int) was 0.1446 before and 0.0989 after correction.
The Ratio of minimum to maximum transmission is 0.7217.
The \l/2 correction factor is Not present.
;
_exptl_crystal_colour 'dull yellowish white'
_exptl_crystal_colour_lustre dull
_exptl_crystal_colour_modifier yellowish
_exptl_crystal_colour_primary white
_exptl_crystal_density_diffrn 1.216
_exptl_crystal_description plate
_exptl_crystal_F_000 1080
_exptl_crystal_size_max 0.16
_exptl_crystal_size_mid 0.12
_exptl_crystal_size_min 0.05
_refine_diff_density_max 0.427
_refine_diff_density_min -0.434
_refine_diff_density_rms 0.073
_refine_ls_extinction_coef 0.0046(9)
_refine_ls_extinction_expression Fc^*^=kFc[1+0.001xFc^2^\l^3^/sin(2\q)]^-1/4^
_refine_ls_extinction_method 'SHELXL-2016/6 (Sheldrick 2016)'
_refine_ls_goodness_of_fit_ref 0.984
_refine_ls_hydrogen_treatment constr
_refine_ls_matrix_type full
_refine_ls_number_parameters 638
_refine_ls_number_reflns 12860
_refine_ls_number_restraints 0
_refine_ls_restrained_S_all 0.984
_refine_ls_R_factor_all 0.1467
_refine_ls_R_factor_gt 0.0673
_refine_ls_shift/su_max 0.000
_refine_ls_shift/su_mean 0.000
_refine_ls_structure_factor_coef Fsqd
_refine_ls_weighting_details 'w=1/[\s^2^(Fo^2^)+(0.0863P)^2^] where P=(Fo^2^+2Fc^2^)/3'
_refine_ls_weighting_scheme calc
_refine_ls_wR_factor_gt 0.1618
_refine_ls_wR_factor_ref 0.2138
_reflns_Friedel_coverage 0.000
_reflns_number_gt 6198
_reflns_number_total 12860
_reflns_threshold_expression 'I > 2\s(I)'
_cod_data_source_file d4ob00196f2.cif
_cod_data_source_block mo_sbcu120923par_0m
_cod_depositor_comments 'Adding full bibliography for 7159972.cif.'
_cod_original_cell_volume 2828.2(10)
_cod_database_code 7159972
_shelx_shelxl_version_number 2016/6
_shelx_space_group_comment
;
The symmetry employed for this shelxl refinement is uniquely defined
by the following loop, which should always be used as a source of
symmetry information in preference to the above space-group names.
They are only intended as comments.
;
_shelx_estimated_absorpt_t_max 0.988
_shelx_estimated_absorpt_t_min 0.961
_olex2_refinement_description
;
1. Fixed Uiso
 At 1.2 times of:
  All C(H) groups, All N(H) groups
 At 1.5 times of:
  All C(H,H,H) groups
2.a Ternary CH refined with riding coordinates:
 C7(H7), C32(H32)
2.b Aromatic/amide H refined with riding coordinates:
 N1(H1), C3(H3), C4(H4), C5(H5), C6(H6), C9(H9), C10(H10), C11(H11), C12(H12),
 C13(H13), C20(H20), C21(H21), C23(H23), C24(H24), N2(H2), C28(H28), C29(H29),
 C30(H30), C31(H31), C34(H34), C35(H35), C36(H36), C37(H37), C38(H38), C45(H45),
  C46(H46), C48(H48), C49(H49)
2.c Idealised Me refined as rotating group:
 C16(H16A,H16B,H16C), C18(H18A,H18B,H18C), C25(H25A,H25B,H25C), C41(H41A,H41B,
 H41C), C43(H43A,H43B,H43C), C50(H50A,H50B,H50C)
;
_smtbx_masks_void_probe_radius 1.2
_smtbx_masks_void_truncation_radius 1.2
_olex2_submission_special_instructions 'No special instructions were received'

loop_
_space_group_symop_operation_xyz
'x, y, z'
'-x, -y, -z'

loop_
_atom_site_label
_atom_site_type_symbol
_atom_site_fract_x
_atom_site_fract_y
_atom_site_fract_z
_atom_site_U_iso_or_equiv
_atom_site_adp_type
_atom_site_occupancy
_atom_site_site_symmetry_order
_atom_site_calc_flag
_atom_site_refinement_flags_posn
_atom_site_refinement_flags_adp
_atom_site_refinement_flags_occupancy
_atom_site_disorder_assembly
_atom_site_disorder_group
Cl1 Cl 0.13976(10) 0.57157(9) 0.52146(8) 0.0698(4) Uani 1 1 d . . . . .
S1 S 0.50410(7) 0.95042(7) 0.61152(5) 0.0355(2) Uani 1 1 d . . . . .
O1 O 0.2297(2) 0.85136(19) 0.43071(13) 0.0425(6) Uani 1 1 d . . . . .
O2 O 0.2643(2) 1.0324(2) 0.58869(15) 0.0489(7) Uani 1 1 d . . . . .
O3 O 0.1200(2) 0.9098(2) 0.56649(15) 0.0478(7) Uani 1 1 d . . . . .
O4 O 0.2543(2) 0.7855(2) 0.66308(15) 0.0484(7) Uani 1 1 d . . . . .
O5 O 0.3985(2) 0.71964(19) 0.62210(13) 0.0397(6) Uani 1 1 d . . . . .
O6 O 0.47223(19) 0.95042(19) 0.67972(13) 0.0406(6) Uani 1 1 d . . . . .
O7 O 0.53187(19) 1.04993(18) 0.58870(14) 0.0395(6) Uani 1 1 d . . . . .
N1 N 0.4042(2) 0.8864(2) 0.54559(15) 0.0326(7) Uani 1 1 d . . . . .
H1 H 0.415412 0.874729 0.501006 0.039 Uiso 1 1 calc R U . . .
C1 C 0.2849(3) 0.6758(3) 0.4616(2) 0.0387(9) Uani 1 1 d . . . . .
C2 C 0.2494(3) 0.5782(3) 0.4781(2) 0.0476(10) Uani 1 1 d . . . . .
C3 C 0.2991(4) 0.4851(3) 0.4614(3) 0.0610(12) Uani 1 1 d . . . . .
H3 H 0.275107 0.420099 0.474659 0.073 Uiso 1 1 calc R U . . .
C4 C 0.3832(5) 0.4874(4) 0.4254(3) 0.0754(15) Uani 1 1 d . . . . .
H4 H 0.415968 0.423341 0.412458 0.091 Uiso 1 1 calc R U . . .
C5 C 0.4204(4) 0.5817(4) 0.4081(3) 0.0685(13) Uani 1 1 d . . . . .
H5 H 0.479993 0.582927 0.384255 0.082 Uiso 1 1 calc R U . . .
C6 C 0.3714(3) 0.6751(3) 0.4251(2) 0.0507(10) Uani 1 1 d . . . . .
H6 H 0.396713 0.739598 0.411828 0.061 Uiso 1 1 calc R U . . .
C7 C 0.2319(3) 0.7772(3) 0.48178(19) 0.0363(8) Uani 1 1 d . . . . .
H7 H 0.153494 0.759043 0.484526 0.044 Uiso 1 1 calc R U . . .
C8 C 0.1562(3) 0.8300(3) 0.3616(2) 0.0414(9) Uani 1 1 d . . . . .
C9 C 0.0913(4) 0.7361(4) 0.3339(3) 0.0682(14) Uani 1 1 d . . . . .
H9 H 0.095133 0.678816 0.361917 0.082 Uiso 1 1 calc R U . . .
C10 C 0.0198(5) 0.7274(4) 0.2635(3) 0.0877(18) Uani 1 1 d . . . . .
H10 H -0.024019 0.662299 0.243052 0.105 Uiso 1 1 calc R U . . .
C11 C 0.0108(4) 0.8098(4) 0.2231(3) 0.0709(14) Uani 1 1 d . . . . .
H11 H -0.039989 0.802869 0.175744 0.085 Uiso 1 1 calc R U . . .
C12 C 0.0760(3) 0.9024(4) 0.2518(2) 0.0526(11) Uani 1 1 d . . . . .
H12 H 0.070552 0.960138 0.224150 0.063 Uiso 1 1 calc R U . . .
C13 C 0.1498(3) 0.9128(3) 0.3209(2) 0.0426(9) Uani 1 1 d . . . . .
H13 H 0.195944 0.976873 0.340030 0.051 Uiso 1 1 calc R U . . .
C14 C 0.2969(3) 0.8468(3) 0.55567(19) 0.0338(8) Uani 1 1 d . . . . .
C15 C 0.2269(3) 0.9419(3) 0.5733(2) 0.0378(9) Uani 1 1 d . . . . .
C16 C 0.0530(3) 0.9924(4) 0.5912(3) 0.0588(12) Uani 1 1 d . . . . .
H16A H 0.059919 1.054770 0.566602 0.088 Uiso 1 1 calc R U . . .
H16B H 0.079628 1.012880 0.644712 0.088 Uiso 1 1 calc R U . . .
H16C H -0.025873 0.965087 0.578808 0.088 Uiso 1 1 calc R U . . .
C17 C 0.3142(3) 0.7817(3) 0.6206(2) 0.0364(8) Uani 1 1 d . . . . .
C18 C 0.4192(4) 0.6546(3) 0.6809(2) 0.0562(11) Uani 1 1 d . . . . .
H18A H 0.492544 0.625176 0.685057 0.084 Uiso 1 1 calc R U . . .
H18B H 0.360567 0.596065 0.669726 0.084 Uiso 1 1 calc R U . . .
H18C H 0.418377 0.698458 0.727532 0.084 Uiso 1 1 calc R U . . .
C19 C 0.6216(3) 0.8757(3) 0.6133(2) 0.0356(8) Uani 1 1 d . . . . .
C20 C 0.6768(3) 0.8425(3) 0.6794(2) 0.0453(10) Uani 1 1 d . . . . .
H20 H 0.645810 0.851588 0.721041 0.054 Uiso 1 1 calc R U . . .
C21 C 0.7787(3) 0.7957(3) 0.6832(2) 0.0549(12) Uani 1 1 d . . . . .
H21 H 0.817175 0.773861 0.728255 0.066 Uiso 1 1 calc R U . . .
C22 C 0.8248(3) 0.7804(3) 0.6230(3) 0.0501(10) Uani 1 1 d . . . . .
C23 C 0.7662(3) 0.8125(3) 0.5571(2) 0.0483(10) Uani 1 1 d . . . . .
H23 H 0.795827 0.801605 0.514947 0.058 Uiso 1 1 calc R U . . .
C24 C 0.6656(3) 0.8600(3) 0.5523(2) 0.0424(9) Uani 1 1 d . . . . .
H24 H 0.627064 0.881638 0.507206 0.051 Uiso 1 1 calc R U . . .
C25 C 0.9360(3) 0.7301(4) 0.6276(3) 0.0735(15) Uani 1 1 d . . . . .
H25A H 0.987971 0.756945 0.675351 0.110 Uiso 1 1 calc R U . . .
H25B H 0.967998 0.748580 0.587763 0.110 Uiso 1 1 calc R U . . .
H25C H 0.923674 0.652402 0.622737 0.110 Uiso 1 1 calc R U . . .
Cl2 Cl 0.93161(9) 0.82440(10) 0.92958(7) 0.0699(4) Uani 1 1 d . . . . .
S2 S 0.52158(8) 0.48053(8) 0.88341(5) 0.0408(2) Uani 1 1 d . . . . .
O8 O 0.6690(2) 0.7598(2) 1.03559(14) 0.0433(6) Uani 1 1 d . . . . .
O9 O 0.4429(2) 0.7087(2) 0.88991(16) 0.0546(7) Uani 1 1 d . . . . .
O10 O 0.5695(2) 0.8382(2) 0.88651(18) 0.0610(8) Uani 1 1 d . . . . .
O11 O 0.6784(3) 0.7025(2) 0.80004(16) 0.0656(9) Uani 1 1 d . . . . .
O12 O 0.7497(2) 0.5631(2) 0.85127(14) 0.0437(6) Uani 1 1 d . . . . .
O13 O 0.5031(2) 0.5079(2) 0.81027(13) 0.0486(7) Uani 1 1 d . . . . .
O14 O 0.4279(2) 0.4611(2) 0.91435(14) 0.0474(7) Uani 1 1 d . . . . .
N2 N 0.6060(2) 0.5748(2) 0.93961(16) 0.0366(7) Uani 1 1 d . . . . .
H2 H 0.631970 0.566423 0.986066 0.044 Uiso 1 1 calc R U . . .
C26 C 0.8380(3) 0.6941(3) 1.0062(2) 0.0372(8) Uani 1 1 d . . . . .
C27 C 0.9344(3) 0.7276(3) 0.9877(2) 0.0460(9) Uani 1 1 d . . . . .
C28 C 1.0378(3) 0.6866(4) 1.0150(2) 0.0571(11) Uani 1 1 d . . . . .
H28 H 1.103082 0.710122 1.001441 0.068 Uiso 1 1 calc R U . . .
C29 C 1.0432(4) 0.6113(4) 1.0621(2) 0.0600(12) Uani 1 1 d . . . . .
H29 H 1.112632 0.582529 1.081000 0.072 Uiso 1 1 calc R U . . .
C30 C 0.9492(4) 0.5780(3) 1.0815(2) 0.0573(11) Uani 1 1 d . . . . .
H30 H 0.954083 0.526651 1.114280 0.069 Uiso 1 1 calc R U . . .
C31 C 0.8473(3) 0.6177(3) 1.0542(2) 0.0450(9) Uani 1 1 d . . . . .
H31 H 0.782734 0.593045 1.067995 0.054 Uiso 1 1 calc R U . . .
C32 C 0.7275(3) 0.7415(3) 0.9791(2) 0.0375(8) Uani 1 1 d . . . . .
H32 H 0.742940 0.811303 0.962953 0.045 Uiso 1 1 calc R U . . .
C33 C 0.7108(3) 0.8444(3) 1.0917(2) 0.0440(9) Uani 1 1 d . . . . .
C34 C 0.6656(3) 0.8464(3) 1.1522(2) 0.0517(10) Uani 1 1 d . . . . .
H34 H 0.612239 0.791249 1.153734 0.062 Uiso 1 1 calc R U . . .
C35 C 0.6984(4) 0.9292(4) 1.2106(3) 0.0639(13) Uani 1 1 d . . . . .
H35 H 0.667473 0.930937 1.252199 0.077 Uiso 1 1 calc R U . . .
C36 C 0.7769(4) 1.0097(4) 1.2081(3) 0.0665(13) Uani 1 1 d . . . . .
H36 H 0.800354 1.066244 1.248147 0.080 Uiso 1 1 calc R U . . .
C37 C 0.8203(4) 1.0067(3) 1.1472(3) 0.0629(12) Uani 1 1 d . . . . .
H37 H 0.873293 1.062032 1.145279 0.076 Uiso 1 1 calc R U . . .
C38 C 0.7879(3) 0.9245(3) 1.0887(2) 0.0514(10) Uani 1 1 d . . . . .
H38 H 0.818303 0.923227 1.046893 0.062 Uiso 1 1 calc R U . . .
C39 C 0.6395(3) 0.6720(3) 0.91506(19) 0.0369(8) Uani 1 1 d . . . . .
C40 C 0.5380(3) 0.7408(3) 0.8954(2) 0.0419(9) Uani 1 1 d . . . . .
C41 C 0.4790(4) 0.9084(4) 0.8647(3) 0.0746(15) Uani 1 1 d . . . . .
H41A H 0.430504 0.877755 0.816508 0.112 Uiso 1 1 calc R U . . .
H41B H 0.511425 0.978856 0.861392 0.112 Uiso 1 1 calc R U . . .
H41C H 0.434751 0.915590 0.901507 0.112 Uiso 1 1 calc R U . . .
C42 C 0.6894(3) 0.6484(3) 0.8483(2) 0.0404(9) Uani 1 1 d . . . . .
C43 C 0.8002(4) 0.5362(4) 0.7892(2) 0.0615(12) Uani 1 1 d . . . . .
H43A H 0.742639 0.532982 0.742740 0.092 Uiso 1 1 calc R U . . .
H43B H 0.831973 0.466698 0.791915 0.092 Uiso 1 1 calc R U . . .
H43C H 0.859754 0.590830 0.791335 0.092 Uiso 1 1 calc R U . . .
C44 C 0.5953(3) 0.3644(3) 0.8866(2) 0.0424(9) Uani 1 1 d . . . . .
C45 C 0.6198(3) 0.3187(3) 0.9504(2) 0.0504(10) Uani 1 1 d . . . . .
H45 H 0.602225 0.352612 0.993853 0.060 Uiso 1 1 calc R U . . .
C46 C 0.6705(3) 0.2225(3) 0.9507(3) 0.0558(11) Uani 1 1 d . . . . .
H46 H 0.686412 0.190967 0.994666 0.067 Uiso 1 1 calc R U . . .
C47 C 0.6984(4) 0.1714(4) 0.8888(3) 0.0614(12) Uani 1 1 d . . . . .
C48 C 0.6723(4) 0.2187(4) 0.8246(3) 0.0693(13) Uani 1 1 d . . . . .
H48 H 0.689550 0.184479 0.781211 0.083 Uiso 1 1 calc R U . . .
C49 C 0.6222(4) 0.3140(4) 0.8229(2) 0.0577(11) Uani 1 1 d . . . . .
H49 H 0.605857 0.345276 0.778873 0.069 Uiso 1 1 calc R U . . .
C50 C 0.7560(4) 0.0686(4) 0.8911(3) 0.0813(16) Uani 1 1 d . . . . .
H50A H 0.740915 0.028895 0.841128 0.122 Uiso 1 1 calc R U . . .
H50B H 0.727429 0.025603 0.923015 0.122 Uiso 1 1 calc R U . . .
H50C H 0.837038 0.084614 0.910640 0.122 Uiso 1 1 calc R U . . .

loop_
_atom_site_aniso_label
_atom_site_aniso_U_11
_atom_site_aniso_U_22
_atom_site_aniso_U_33
_atom_site_aniso_U_23
_atom_site_aniso_U_13
_atom_site_aniso_U_12
Cl1 0.0738(8) 0.0510(7) 0.0950(10) 0.0176(6) 0.0388(7) -0.0069(6)
S1 0.0357(5) 0.0390(5) 0.0319(5) 0.0068(4) 0.0085(4) -0.0022(4)
O1 0.0472(15) 0.0422(15) 0.0345(14) 0.0123(12) 0.0010(11) -0.0064(12)
O2 0.0531(16) 0.0352(15) 0.0591(18) 0.0038(13) 0.0174(14) 0.0002(13)
O3 0.0344(14) 0.0509(16) 0.0615(18) 0.0088(14) 0.0180(13) 0.0052(12)
O4 0.0519(16) 0.0540(17) 0.0474(17) 0.0195(13) 0.0209(14) 0.0060(13)
O5 0.0442(14) 0.0431(15) 0.0365(14) 0.0136(12) 0.0143(11) 0.0095(12)
O6 0.0439(14) 0.0519(16) 0.0268(13) 0.0056(11) 0.0112(11) -0.0025(12)
O7 0.0393(13) 0.0352(14) 0.0440(15) 0.0088(11) 0.0096(11) -0.0041(11)
N1 0.0284(14) 0.0430(17) 0.0256(15) 0.0033(13) 0.0071(12) -0.0039(13)
C1 0.040(2) 0.040(2) 0.034(2) 0.0026(17) 0.0068(16) -0.0008(17)
C2 0.051(2) 0.043(2) 0.046(2) 0.0027(19) 0.0096(19) -0.0044(19)
C3 0.071(3) 0.041(3) 0.068(3) 0.000(2) 0.016(3) 0.003(2)
C4 0.087(4) 0.058(3) 0.083(4) -0.003(3) 0.029(3) 0.017(3)
C5 0.065(3) 0.076(4) 0.071(3) -0.001(3) 0.035(3) 0.014(3)
C6 0.051(2) 0.056(3) 0.044(2) 0.002(2) 0.0129(19) 0.002(2)
C7 0.0370(19) 0.037(2) 0.036(2) 0.0070(16) 0.0097(16) 0.0003(16)
C8 0.039(2) 0.045(2) 0.035(2) 0.0045(18) -0.0003(16) -0.0010(17)
C9 0.076(3) 0.052(3) 0.056(3) 0.012(2) -0.022(2) -0.016(2)
C10 0.108(4) 0.061(3) 0.064(3) 0.007(3) -0.029(3) -0.026(3)
C11 0.079(3) 0.073(3) 0.045(3) 0.009(2) -0.015(2) 0.002(3)
C12 0.056(3) 0.061(3) 0.038(2) 0.012(2) 0.0034(19) 0.006(2)
C13 0.044(2) 0.042(2) 0.039(2) 0.0052(18) 0.0063(17) -0.0013(18)
C14 0.0291(18) 0.036(2) 0.037(2) 0.0087(16) 0.0085(15) -0.0028(15)
C15 0.038(2) 0.045(2) 0.034(2) 0.0137(18) 0.0111(16) 0.0031(18)
C16 0.045(2) 0.069(3) 0.064(3) 0.007(2) 0.017(2) 0.022(2)
C17 0.036(2) 0.037(2) 0.035(2) 0.0018(16) 0.0087(16) -0.0022(17)
C18 0.064(3) 0.062(3) 0.051(3) 0.031(2) 0.016(2) 0.018(2)
C19 0.0318(18) 0.039(2) 0.037(2) 0.0109(16) 0.0080(16) -0.0045(16)
C20 0.035(2) 0.057(3) 0.047(2) 0.021(2) 0.0102(17) 0.0003(19)
C21 0.044(2) 0.062(3) 0.060(3) 0.035(2) 0.003(2) -0.006(2)
C22 0.044(2) 0.045(2) 0.065(3) 0.020(2) 0.014(2) 0.0045(19)
C23 0.045(2) 0.052(2) 0.051(3) 0.005(2) 0.0201(19) 0.003(2)
C24 0.040(2) 0.049(2) 0.037(2) 0.0079(18) 0.0077(17) -0.0028(18)
C25 0.048(3) 0.074(3) 0.105(4) 0.034(3) 0.017(3) 0.023(2)
Cl2 0.0568(7) 0.0817(8) 0.0854(9) 0.0377(7) 0.0316(6) 0.0033(6)
S2 0.0378(5) 0.0499(6) 0.0335(5) 0.0085(4) 0.0066(4) -0.0039(4)
O8 0.0403(14) 0.0492(16) 0.0396(15) 0.0013(12) 0.0120(12) -0.0025(12)
O9 0.0349(15) 0.070(2) 0.0600(19) 0.0185(15) 0.0091(13) 0.0045(14)
O10 0.0458(16) 0.0528(18) 0.089(2) 0.0303(17) 0.0130(15) 0.0126(14)
O11 0.080(2) 0.080(2) 0.0535(19) 0.0387(17) 0.0304(16) 0.0208(17)
O12 0.0429(14) 0.0539(16) 0.0366(15) 0.0091(12) 0.0125(12) 0.0087(13)
O13 0.0489(15) 0.0637(18) 0.0307(14) 0.0129(13) 0.0028(12) -0.0004(13)
O14 0.0362(14) 0.0597(17) 0.0466(16) 0.0122(13) 0.0102(12) -0.0062(13)
N2 0.0368(16) 0.0419(17) 0.0299(16) 0.0099(13) 0.0048(13) -0.0058(13)
C26 0.0355(19) 0.038(2) 0.037(2) 0.0033(17) 0.0086(16) 0.0027(16)
C27 0.041(2) 0.050(2) 0.044(2) 0.0030(19) 0.0091(18) -0.0007(18)
C28 0.038(2) 0.073(3) 0.057(3) 0.002(2) 0.010(2) 0.006(2)
C29 0.047(3) 0.079(3) 0.048(3) 0.007(2) 0.000(2) 0.022(2)
C30 0.058(3) 0.057(3) 0.049(3) 0.006(2) -0.003(2) 0.010(2)
C31 0.044(2) 0.051(2) 0.038(2) 0.0096(19) 0.0041(17) 0.0053(19)
C32 0.0348(19) 0.043(2) 0.037(2) 0.0082(17) 0.0111(16) -0.0007(16)
C33 0.043(2) 0.046(2) 0.040(2) 0.0054(19) 0.0051(18) 0.0077(19)
C34 0.051(2) 0.058(3) 0.044(2) 0.002(2) 0.0081(19) 0.009(2)
C35 0.067(3) 0.076(3) 0.046(3) 0.002(2) 0.008(2) 0.030(3)
C36 0.072(3) 0.059(3) 0.055(3) -0.007(2) -0.005(3) 0.024(3)
C37 0.063(3) 0.045(3) 0.070(3) 0.001(2) 0.001(3) 0.005(2)
C38 0.051(2) 0.049(3) 0.049(3) -0.003(2) 0.009(2) 0.001(2)
C39 0.0368(19) 0.042(2) 0.035(2) 0.0133(17) 0.0111(16) 0.0008(16)
C40 0.037(2) 0.052(2) 0.039(2) 0.0121(19) 0.0114(17) 0.0060(19)
C41 0.057(3) 0.070(3) 0.100(4) 0.030(3) 0.011(3) 0.028(3)
C42 0.0343(19) 0.053(2) 0.033(2) 0.0108(18) 0.0055(16) -0.0023(18)
C43 0.064(3) 0.081(3) 0.050(3) 0.017(2) 0.028(2) 0.021(2)
C44 0.035(2) 0.047(2) 0.044(2) 0.0053(19) 0.0090(17) -0.0046(17)
C45 0.045(2) 0.062(3) 0.048(2) 0.018(2) 0.0120(19) 0.000(2)
C46 0.048(2) 0.055(3) 0.067(3) 0.021(2) 0.014(2) 0.001(2)
C47 0.058(3) 0.052(3) 0.076(4) 0.006(3) 0.024(3) 0.000(2)
C48 0.085(4) 0.056(3) 0.069(3) -0.001(3) 0.031(3) 0.006(3)
C49 0.071(3) 0.056(3) 0.048(3) 0.007(2) 0.019(2) 0.001(2)
C50 0.086(4) 0.055(3) 0.108(5) 0.015(3) 0.032(3) 0.017(3)

loop_
_atom_type_symbol
_atom_type_description
_atom_type_scat_dispersion_real
_atom_type_scat_dispersion_imag
_atom_type_scat_source
C C 0.0033 0.0016 'International Tables Vol C Tables 4.2.6.8 and 6.1.1.4'
H H 0.0000 0.0000 'International Tables Vol C Tables 4.2.6.8 and 6.1.1.4'
Cl Cl 0.1484 0.1585 'International Tables Vol C Tables 4.2.6.8 and 6.1.1.4'
N N 0.0061 0.0033 'International Tables Vol C Tables 4.2.6.8 and 6.1.1.4'
O O 0.0106 0.0060 'International Tables Vol C Tables 4.2.6.8 and 6.1.1.4'
S S 0.1246 0.1234 'International Tables Vol C Tables 4.2.6.8 and 6.1.1.4'

loop_
_geom_angle_atom_site_label_1
_geom_angle_atom_site_label_2
_geom_angle_atom_site_label_3
_geom_angle
_geom_angle_site_symmetry_1
_geom_angle_site_symmetry_3
_geom_angle_publ_flag
O6 S1 O7 120.03(15) . . ?
O6 S1 N1 108.19(14) . . ?
O6 S1 C19 109.12(16) . . ?
O7 S1 N1 107.50(14) . . ?
O7 S1 C19 105.64(15) . . ?
N1 S1 C19 105.45(16) . . ?
C8 O1 C7 119.3(3) . . ?
C15 O3 C16 114.6(3) . . ?
C17 O5 C18 115.5(3) . . ?
S1 N1 H1 118.0 . . ?
C14 N1 S1 124.1(2) . . ?
C14 N1 H1 118.0 . . ?
C2 C1 C6 117.0(4) . . ?
C2 C1 C7 121.4(3) . . ?
C6 C1 C7 121.6(3) . . ?
C1 C2 Cl1 119.9(3) . . ?
C3 C2 Cl1 118.2(3) . . ?
C3 C2 C1 121.8(4) . . ?
C2 C3 H3 120.3 . . ?
C4 C3 C2 119.5(4) . . ?
C4 C3 H3 120.3 . . ?
C3 C4 H4 119.8 . . ?
C3 C4 C5 120.4(4) . . ?
C5 C4 H4 119.8 . . ?
C4 C5 H5 119.9 . . ?
C4 C5 C6 120.3(4) . . ?
C6 C5 H5 119.9 . . ?
C1 C6 H6 119.5 . . ?
C5 C6 C1 120.9(4) . . ?
C5 C6 H6 119.5 . . ?
O1 C7 C1 113.2(3) . . ?
O1 C7 H7 109.1 . . ?
O1 C7 C14 101.1(3) . . ?
C1 C7 H7 109.1 . . ?
C1 C7 C14 114.8(3) . . ?
C14 C7 H7 109.1 . . ?
C9 C8 O1 124.9(3) . . ?
C9 C8 C13 120.6(4) . . ?
C13 C8 O1 114.5(3) . . ?
C8 C9 H9 121.0 . . ?
C8 C9 C10 118.1(4) . . ?
C10 C9 H9 121.0 . . ?
C9 C10 H10 119.1 . . ?
C11 C10 C9 121.9(4) . . ?
C11 C10 H10 119.1 . . ?
C10 C11 H11 120.5 . . ?
C12 C11 C10 119.0(4) . . ?
C12 C11 H11 120.5 . . ?
C11 C12 H12 119.7 . . ?
C11 C12 C13 120.6(4) . . ?
C13 C12 H12 119.7 . . ?
C8 C13 C12 119.8(4) . . ?
C8 C13 H13 120.1 . . ?
C12 C13 H13 120.1 . . ?
N1 C14 C7 107.7(3) . . ?
N1 C14 C15 110.1(3) . . ?
N1 C14 C17 111.2(3) . . ?
C15 C14 C7 109.1(3) . . ?
C17 C14 C7 111.1(3) . . ?
C17 C14 C15 107.7(3) . . ?
O2 C15 O3 124.7(4) . . ?
O2 C15 C14 123.6(3) . . ?
O3 C15 C14 111.6(3) . . ?
O3 C16 H16A 109.5 . . ?
O3 C16 H16B 109.5 . . ?
O3 C16 H16C 109.5 . . ?
H16A C16 H16B 109.5 . . ?
H16A C16 H16C 109.5 . . ?
H16B C16 H16C 109.5 . . ?
O4 C17 O5 124.9(3) . . ?
O4 C17 C14 123.1(3) . . ?
O5 C17 C14 112.0(3) . . ?
O5 C18 H18A 109.5 . . ?
O5 C18 H18B 109.5 . . ?
O5 C18 H18C 109.5 . . ?
H18A C18 H18B 109.5 . . ?
H18A C18 H18C 109.5 . . ?
H18B C18 H18C 109.5 . . ?
C20 C19 S1 119.0(3) . . ?
C24 C19 S1 120.2(3) . . ?
C24 C19 C20 120.4(3) . . ?
C19 C20 H20 120.6 . . ?
C19 C20 C21 118.8(4) . . ?
C21 C20 H20 120.6 . . ?
C20 C21 H21 119.2 . . ?
C22 C21 C20 121.6(4) . . ?
C22 C21 H21 119.2 . . ?
C21 C22 C23 118.1(4) . . ?
C21 C22 C25 121.4(4) . . ?
C23 C22 C25 120.5(4) . . ?
C22 C23 H23 119.4 . . ?
C24 C23 C22 121.2(4) . . ?
C24 C23 H23 119.4 . . ?
C19 C24 C23 119.8(4) . . ?
C19 C24 H24 120.1 . . ?
C23 C24 H24 120.1 . . ?
C22 C25 H25A 109.5 . . ?
C22 C25 H25B 109.5 . . ?
C22 C25 H25C 109.5 . . ?
H25A C25 H25B 109.5 . . ?
H25A C25 H25C 109.5 . . ?
H25B C25 H25C 109.5 . . ?
O13 S2 O14 120.28(16) . . ?
O13 S2 N2 107.70(15) . . ?
O13 S2 C44 108.28(18) . . ?
O14 S2 N2 107.86(16) . . ?
O14 S2 C44 106.03(16) . . ?
N2 S2 C44 105.84(16) . . ?
C33 O8 C32 117.0(3) . . ?
C40 O10 C41 116.1(3) . . ?
C42 O12 C43 115.4(3) . . ?
S2 N2 H2 119.1 . . ?
C39 N2 S2 121.9(2) . . ?
C39 N2 H2 119.1 . . ?
C27 C26 C31 117.6(3) . . ?
C27 C26 C32 121.7(3) . . ?
C31 C26 C32 120.7(3) . . ?
C26 C27 Cl2 120.9(3) . . ?
C26 C27 C28 121.8(4) . . ?
C28 C27 Cl2 117.4(3) . . ?
C27 C28 H28 120.6 . . ?
C29 C28 C27 118.7(4) . . ?
C29 C28 H28 120.6 . . ?
C28 C29 H29 119.8 . . ?
C30 C29 C28 120.4(4) . . ?
C30 C29 H29 119.8 . . ?
C29 C30 H30 119.6 . . ?
C29 C30 C31 120.9(4) . . ?
C31 C30 H30 119.6 . . ?
C26 C31 H31 119.7 . . ?
C30 C31 C26 120.7(4) . . ?
C30 C31 H31 119.7 . . ?
O8 C32 C26 111.6(3) . . ?
O8 C32 H32 108.5 . . ?
O8 C32 C39 102.9(3) . . ?
C26 C32 H32 108.5 . . ?
C26 C32 C39 116.5(3) . . ?
C39 C32 H32 108.5 . . ?
C34 C33 O8 114.8(3) . . ?
C38 C33 O8 124.6(4) . . ?
C38 C33 C34 120.6(4) . . ?
C33 C34 H34 120.1 . . ?
C33 C34 C35 119.9(4) . . ?
C35 C34 H34 120.1 . . ?
C34 C35 H35 120.1 . . ?
C34 C35 C36 119.8(4) . . ?
C36 C35 H35 120.1 . . ?
C35 C36 H36 120.3 . . ?
C37 C36 C35 119.5(4) . . ?
C37 C36 H36 120.3 . . ?
C36 C37 H37 119.5 . . ?
C36 C37 C38 121.1(5) . . ?
C38 C37 H37 119.5 . . ?
C33 C38 C37 119.2(4) . . ?
C33 C38 H38 120.4 . . ?
C37 C38 H38 120.4 . . ?
N2 C39 C32 109.8(3) . . ?
N2 C39 C40 110.5(3) . . ?
N2 C39 C42 111.8(3) . . ?
C40 C39 C32 106.0(3) . . ?
C42 C39 C32 109.1(3) . . ?
C42 C39 C40 109.5(3) . . ?
O9 C40 O10 124.9(3) . . ?
O9 C40 C39 123.3(3) . . ?
O10 C40 C39 111.8(3) . . ?
O10 C41 H41A 109.5 . . ?
O10 C41 H41B 109.5 . . ?
O10 C41 H41C 109.5 . . ?
H41A C41 H41B 109.5 . . ?
H41A C41 H41C 109.5 . . ?
H41B C41 H41C 109.5 . . ?
O11 C42 O12 123.9(4) . . ?
O11 C42 C39 123.6(4) . . ?
O12 C42 C39 112.5(3) . . ?
O12 C43 H43A 109.5 . . ?
O12 C43 H43B 109.5 . . ?
O12 C43 H43C 109.5 . . ?
H43A C43 H43B 109.5 . . ?
H43A C43 H43C 109.5 . . ?
H43B C43 H43C 109.5 . . ?
C45 C44 S2 119.9(3) . . ?
C45 C44 C49 119.8(4) . . ?
C49 C44 S2 120.1(3) . . ?
C44 C45 H45 120.3 . . ?
C44 C45 C46 119.4(4) . . ?
C46 C45 H45 120.3 . . ?
C45 C46 H46 119.0 . . ?
C47 C46 C45 121.9(4) . . ?
C47 C46 H46 119.0 . . ?
C46 C47 C48 117.8(4) . . ?
C46 C47 C50 120.9(5) . . ?
C48 C47 C50 121.3(5) . . ?
C47 C48 H48 119.3 . . ?
C49 C48 C47 121.5(5) . . ?
C49 C48 H48 119.3 . . ?
C44 C49 H49 120.2 . . ?
C48 C49 C44 119.6(4) . . ?
C48 C49 H49 120.2 . . ?
C47 C50 H50A 109.5 . . ?
C47 C50 H50B 109.5 . . ?
C47 C50 H50C 109.5 . . ?
H50A C50 H50B 109.5 . . ?
H50A C50 H50C 109.5 . . ?
H50B C50 H50C 109.5 . . ?

loop_
_geom_bond_atom_site_label_1
_geom_bond_atom_site_label_2
_geom_bond_distance
_geom_bond_site_symmetry_2
_geom_bond_publ_flag
Cl1 C2 1.745(4) . ?
S1 O6 1.434(2) . ?
S1 O7 1.442(2) . ?
S1 N1 1.624(3) . ?
S1 C19 1.755(4) . ?
O1 C7 1.430(4) . ?
O1 C8 1.382(4) . ?
O2 C15 1.192(4) . ?
O3 C15 1.334(4) . ?
O3 C16 1.455(4) . ?
O4 C17 1.213(4) . ?
O5 C17 1.323(4) . ?
O5 C18 1.449(4) . ?
N1 H1 0.8800 . ?
N1 C14 1.460(4) . ?
C1 C2 1.395(5) . ?
C1 C6 1.402(5) . ?
C1 C7 1.510(5) . ?
C2 C3 1.385(6) . ?
C3 H3 0.9500 . ?
C3 C4 1.370(6) . ?
C4 H4 0.9500 . ?
C4 C5 1.373(6) . ?
C5 H5 0.9500 . ?
C5 C6 1.383(6) . ?
C6 H6 0.9500 . ?
C7 H7 1.0000 . ?
C7 C14 1.563(5) . ?
C8 C9 1.376(5) . ?
C8 C13 1.376(5) . ?
C9 H9 0.9500 . ?
C9 C10 1.393(6) . ?
C10 H10 0.9500 . ?
C10 C11 1.367(6) . ?
C11 H11 0.9500 . ?
C11 C12 1.365(6) . ?
C12 H12 0.9500 . ?
C12 C13 1.384(5) . ?
C13 H13 0.9500 . ?
C14 C15 1.555(5) . ?
C14 C17 1.544(5) . ?
C16 H16A 0.9800 . ?
C16 H16B 0.9800 . ?
C16 H16C 0.9800 . ?
C18 H18A 0.9800 . ?
C18 H18B 0.9800 . ?
C18 H18C 0.9800 . ?
C19 C20 1.396(5) . ?
C19 C24 1.382(5) . ?
C20 H20 0.9500 . ?
C20 C21 1.398(5) . ?
C21 H21 0.9500 . ?
C21 C22 1.384(6) . ?
C22 C23 1.398(5) . ?
C22 C25 1.521(5) . ?
C23 H23 0.9500 . ?
C23 C24 1.386(5) . ?
C24 H24 0.9500 . ?
C25 H25A 0.9800 . ?
C25 H25B 0.9800 . ?
C25 H25C 0.9800 . ?
Cl2 C27 1.748(4) . ?
S2 O13 1.436(3) . ?
S2 O14 1.441(3) . ?
S2 N2 1.634(3) . ?
S2 C44 1.758(4) . ?
O8 C32 1.426(4) . ?
O8 C33 1.390(5) . ?
O9 C40 1.201(4) . ?
O10 C40 1.325(4) . ?
O10 C41 1.468(5) . ?
O11 C42 1.198(4) . ?
O12 C42 1.334(4) . ?
O12 C43 1.463(5) . ?
N2 H2 0.8800 . ?
N2 C39 1.453(4) . ?
C26 C27 1.384(5) . ?
C26 C31 1.401(5) . ?
C26 C32 1.510(5) . ?
C27 C28 1.400(5) . ?
C28 H28 0.9500 . ?
C28 C29 1.381(6) . ?
C29 H29 0.9500 . ?
C29 C30 1.366(6) . ?
C30 H30 0.9500 . ?
C30 C31 1.377(5) . ?
C31 H31 0.9500 . ?
C32 H32 1.0000 . ?
C32 C39 1.556(5) . ?
C33 C34 1.385(5) . ?
C33 C38 1.381(5) . ?
C34 H34 0.9500 . ?
C34 C35 1.388(6) . ?
C35 H35 0.9500 . ?
C35 C36 1.393(7) . ?
C36 H36 0.9500 . ?
C36 C37 1.379(6) . ?
C37 H37 0.9500 . ?
C37 C38 1.384(6) . ?
C38 H38 0.9500 . ?
C39 C40 1.550(5) . ?
C39 C42 1.532(5) . ?
C41 H41A 0.9800 . ?
C41 H41B 0.9800 . ?
C41 H41C 0.9800 . ?
C43 H43A 0.9800 . ?
C43 H43B 0.9800 . ?
C43 H43C 0.9800 . ?
C44 C45 1.379(5) . ?
C44 C49 1.404(6) . ?
C45 H45 0.9500 . ?
C45 C46 1.391(6) . ?
C46 H46 0.9500 . ?
C46 C47 1.383(6) . ?
C47 C48 1.398(6) . ?
C47 C50 1.507(6) . ?
C48 H48 0.9500 . ?
C48 C49 1.377(6) . ?
C49 H49 0.9500 . ?
C50 H50A 0.9800 . ?
C50 H50B 0.9800 . ?
C50 H50C 0.9800 . ?

loop_
_geom_torsion_atom_site_label_1
_geom_torsion_atom_site_label_2
_geom_torsion_atom_site_label_3
_geom_torsion_atom_site_label_4
_geom_torsion
_geom_torsion_site_symmetry_1
_geom_torsion_site_symmetry_2
_geom_torsion_site_symmetry_3
_geom_torsion_site_symmetry_4
_geom_torsion_publ_flag
Cl1 C2 C3 C4 178.1(4) . . . . ?
S1 N1 C14 C7 -172.5(2) . . . . ?
S1 N1 C14 C15 68.6(3) . . . . ?
S1 N1 C14 C17 -50.6(4) . . . . ?
S1 C19 C20 C21 -171.5(3) . . . . ?
S1 C19 C24 C23 172.0(3) . . . . ?
O1 C7 C14 N1 -56.0(3) . . . . ?
O1 C7 C14 C15 63.5(3) . . . . ?
O1 C7 C14 C17 -178.0(3) . . . . ?
O1 C8 C9 C10 179.0(4) . . . . ?
O1 C8 C13 C12 -177.6(3) . . . . ?
O6 S1 N1 C14 5.8(3) . . . . ?
O6 S1 C19 C20 -9.6(3) . . . . ?
O6 S1 C19 C24 177.3(3) . . . . ?
O7 S1 N1 C14 -125.2(3) . . . . ?
O7 S1 C19 C20 120.7(3) . . . . ?
O7 S1 C19 C24 -52.4(3) . . . . ?
N1 S1 C19 C20 -125.6(3) . . . . ?
N1 S1 C19 C24 61.3(3) . . . . ?
N1 C14 C15 O2 -11.8(5) . . . . ?
N1 C14 C15 O3 165.9(3) . . . . ?
N1 C14 C17 O4 141.8(3) . . . . ?
N1 C14 C17 O5 -40.5(4) . . . . ?
C1 C2 C3 C4 -2.1(7) . . . . ?
C1 C7 C14 N1 66.2(4) . . . . ?
C1 C7 C14 C15 -174.3(3) . . . . ?
C1 C7 C14 C17 -55.8(4) . . . . ?
C2 C1 C6 C5 -1.5(6) . . . . ?
C2 C1 C7 O1 -147.9(3) . . . . ?
C2 C1 C7 C14 96.7(4) . . . . ?
C2 C3 C4 C5 1.9(7) . . . . ?
C3 C4 C5 C6 -1.6(8) . . . . ?
C4 C5 C6 C1 1.4(7) . . . . ?
C6 C1 C2 Cl1 -178.4(3) . . . . ?
C6 C1 C2 C3 1.9(6) . . . . ?
C6 C1 C7 O1 31.7(5) . . . . ?
C6 C1 C7 C14 -83.7(4) . . . . ?
C7 O1 C8 C9 -7.4(6) . . . . ?
C7 O1 C8 C13 171.4(3) . . . . ?
C7 C1 C2 Cl1 1.2(5) . . . . ?
C7 C1 C2 C3 -178.5(4) . . . . ?
C7 C1 C6 C5 178.9(4) . . . . ?
C7 C14 C15 O2 -129.9(4) . . . . ?
C7 C14 C15 O3 47.9(4) . . . . ?
C7 C14 C17 O4 -98.3(4) . . . . ?
C7 C14 C17 O5 79.5(3) . . . . ?
C8 O1 C7 C1 72.4(4) . . . . ?
C8 O1 C7 C14 -164.2(3) . . . . ?
C8 C9 C10 C11 -1.8(9) . . . . ?
C9 C8 C13 C12 1.2(6) . . . . ?
C9 C10 C11 C12 1.7(9) . . . . ?
C10 C11 C12 C13 -0.2(7) . . . . ?
C11 C12 C13 C8 -1.3(6) . . . . ?
C13 C8 C9 C10 0.3(7) . . . . ?
C15 C14 C17 O4 21.1(5) . . . . ?
C15 C14 C17 O5 -161.1(3) . . . . ?
C16 O3 C15 O2 -9.7(5) . . . . ?
C16 O3 C15 C14 172.6(3) . . . . ?
C17 C14 C15 O2 109.5(4) . . . . ?
C17 C14 C15 O3 -72.8(3) . . . . ?
C18 O5 C17 O4 -1.4(5) . . . . ?
C18 O5 C17 C14 -179.1(3) . . . . ?
C19 S1 N1 C14 122.5(3) . . . . ?
C19 C20 C21 C22 -0.9(6) . . . . ?
C20 C19 C24 C23 -1.0(5) . . . . ?
C20 C21 C22 C23 -0.4(6) . . . . ?
C20 C21 C22 C25 179.6(4) . . . . ?
C21 C22 C23 C24 1.0(6) . . . . ?
C22 C23 C24 C19 -0.3(6) . . . . ?
C24 C19 C20 C21 1.6(5) . . . . ?
C25 C22 C23 C24 -179.0(4) . . . . ?
Cl2 C27 C28 C29 178.9(3) . . . . ?
S2 N2 C39 C32 -175.2(2) . . . . ?
S2 N2 C39 C40 68.2(4) . . . . ?
S2 N2 C39 C42 -54.0(4) . . . . ?
S2 C44 C45 C46 175.1(3) . . . . ?
S2 C44 C49 C48 -175.1(3) . . . . ?
O8 C32 C39 N2 -58.9(3) . . . . ?
O8 C32 C39 C40 60.4(3) . . . . ?
O8 C32 C39 C42 178.2(3) . . . . ?
O8 C33 C34 C35 -177.9(3) . . . . ?
O8 C33 C38 C37 177.7(4) . . . . ?
O13 S2 N2 C39 7.0(3) . . . . ?
O13 S2 C44 C45 -177.4(3) . . . . ?
O13 S2 C44 C49 -2.0(4) . . . . ?
O14 S2 N2 C39 -124.3(3) . . . . ?
O14 S2 C44 C45 -47.1(3) . . . . ?
O14 S2 C44 C49 128.4(3) . . . . ?
N2 S2 C44 C45 67.4(3) . . . . ?
N2 S2 C44 C49 -117.2(3) . . . . ?
N2 C39 C40 O9 -11.3(5) . . . . ?
N2 C39 C40 O10 167.9(3) . . . . ?
N2 C39 C42 O11 146.2(4) . . . . ?
N2 C39 C42 O12 -36.0(4) . . . . ?
C26 C27 C28 C29 -0.5(7) . . . . ?
C26 C32 C39 N2 63.5(4) . . . . ?
C26 C32 C39 C40 -177.1(3) . . . . ?
C26 C32 C39 C42 -59.3(4) . . . . ?
C27 C26 C31 C30 0.0(6) . . . . ?
C27 C26 C32 O8 -138.3(4) . . . . ?
C27 C26 C32 C39 103.9(4) . . . . ?
C27 C28 C29 C30 -0.1(7) . . . . ?
C28 C29 C30 C31 0.6(7) . . . . ?
C29 C30 C31 C26 -0.5(6) . . . . ?
C31 C26 C27 Cl2 -178.8(3) . . . . ?
C31 C26 C27 C28 0.5(6) . . . . ?
C31 C26 C32 O8 38.7(5) . . . . ?
C31 C26 C32 C39 -79.1(4) . . . . ?
C32 O8 C33 C34 -167.9(3) . . . . ?
C32 O8 C33 C38 14.8(5) . . . . ?
C32 C26 C27 Cl2 -1.8(5) . . . . ?
C32 C26 C27 C28 177.6(4) . . . . ?
C32 C26 C31 C30 -177.1(4) . . . . ?
C32 C39 C40 O9 -130.1(4) . . . . ?
C32 C39 C40 O10 49.1(4) . . . . ?
C32 C39 C42 O11 -92.1(4) . . . . ?
C32 C39 C42 O12 85.7(3) . . . . ?
C33 O8 C32 C26 73.1(4) . . . . ?
C33 O8 C32 C39 -161.2(3) . . . . ?
C33 C34 C35 C36 -0.1(6) . . . . ?
C34 C33 C38 C37 0.5(6) . . . . ?
C34 C35 C36 C37 0.7(6) . . . . ?
C35 C36 C37 C38 -0.6(6) . . . . ?
C36 C37 C38 C33 0.0(6) . . . . ?
C38 C33 C34 C35 -0.5(6) . . . . ?
C40 C39 C42 O11 23.5(5) . . . . ?
C40 C39 C42 O12 -158.7(3) . . . . ?
C41 O10 C40 O9 -3.3(6) . . . . ?
C41 O10 C40 C39 177.5(4) . . . . ?
C42 C39 C40 O9 112.3(4) . . . . ?
C42 C39 C40 O10 -68.5(4) . . . . ?
C43 O12 C42 O11 -2.0(5) . . . . ?
C43 O12 C42 C39 -179.8(3) . . . . ?
C44 S2 N2 C39 122.6(3) . . . . ?
C44 C45 C46 C47 0.7(6) . . . . ?
C45 C44 C49 C48 0.3(6) . . . . ?
C45 C46 C47 C48 -1.0(6) . . . . ?
C45 C46 C47 C50 178.4(4) . . . . ?
C46 C47 C48 C49 1.0(7) . . . . ?
C47 C48 C49 C44 -0.7(7) . . . . ?
C49 C44 C45 C46 -0.3(6) . . . . ?
C50 C47 C48 C49 -178.4(4) . . . . ?

loop_
_smtbx_masks_void_nr
_smtbx_masks_void_average_x
_smtbx_masks_void_average_y
_smtbx_masks_void_average_z
_smtbx_masks_void_volume
_smtbx_masks_void_count_electrons
_smtbx_masks_void_content
1 0.201 0.456 0.719 239.4 77.4 ?
2 -0.201 0.544 0.281 239.4 77.6 ?
